data_7154253
loop_
_publ_author_name
'Senthilkumar, B.'
'Gonnade, R. G.'
'Ramana, C. V.'

_publ_section_title
;
 Pd-catalyzed benzylic C-H oxidation of cyclotriveratrylene - product
 diversity.
;
_journal_issue 8
_journal_name_full 'Organic &amp; biomolecular chemistry'
_journal_page_first 2323
_journal_page_last 2329
_journal_paper_doi 10.1039/c4ob02469a
_journal_volume 13
_journal_year 2015
_chemical_formula_moiety 'C30 H34 O10'
_chemical_formula_sum 'C30 H34 O10'
_chemical_formula_weight 554.57
_chemical_name_systematic
; 
 ? 
;
_space_group_IT_number 14
_symmetry_cell_setting monoclinic
_symmetry_space_group_name_Hall '-P 2ybc'
_symmetry_space_group_name_H-M 'P 1 21/c 1'
_atom_sites_solution_hydrogens geom
_atom_sites_solution_primary direct
_atom_sites_solution_secondary difmap
_audit_creation_method SHELXL-97
_audit_update_record
;
2014-09-30 deposited with the CCDC.
2014-12-12 downloaded from the CCDC.
;
_cell_angle_alpha 90.00
_cell_angle_beta 112.074(6)
_cell_angle_gamma 90.00
_cell_formula_units_Z 4
_cell_length_a 11.5941(13)
_cell_length_b 10.9801(12)
_cell_length_c 23.784(2)
_cell_measurement_reflns_used 9923
_cell_measurement_temperature 100(2)
_cell_measurement_theta_max 27.54
_cell_measurement_theta_min 2.56
_cell_volume 2805.9(5)
_computing_cell_refinement 'SAINT (APEX2, Bruker, 2006)'
_computing_data_collection 'APEX2 (Bruker, 2006)'
_computing_data_reduction 'SAINT (APEX2, Bruker, 2006)'
_computing_molecular_graphics 'Bruker SHELXTL'
_computing_publication_material 'Bruker SHELXTL'
_computing_structure_refinement 'SHELXL-97 (Sheldrick, 2008)'
_computing_structure_solution 'SHELXS-97 (Sheldrick, 2008)'
_diffrn_ambient_temperature 100(2)
_diffrn_measured_fraction_theta_full 0.999
_diffrn_measured_fraction_theta_max 0.999
_diffrn_measurement_device 'CCD Area Detector'
_diffrn_measurement_device_type 'Bruker APEX-II CCD'
_diffrn_measurement_method '\f and \w scans'
_diffrn_radiation_monochromator graphite
_diffrn_radiation_source 'fine-focus sealed tube'
_diffrn_radiation_type MoK\a
_diffrn_radiation_wavelength 0.71073
_diffrn_reflns_av_R_equivalents 0.0484
_diffrn_reflns_av_sigmaI/netI 0.0291
_diffrn_reflns_limit_h_max 13
_diffrn_reflns_limit_h_min -13
_diffrn_reflns_limit_k_max 12
_diffrn_reflns_limit_k_min -12
_diffrn_reflns_limit_l_max 28
_diffrn_reflns_limit_l_min -28
_diffrn_reflns_number 35678
_diffrn_reflns_theta_full 25.00
_diffrn_reflns_theta_max 25.00
_diffrn_reflns_theta_min 1.85
_exptl_absorpt_coefficient_mu 0.099
_exptl_absorpt_correction_T_max 0.9883
_exptl_absorpt_correction_T_min 0.9533
_exptl_absorpt_correction_type multi-scan
_exptl_absorpt_process_details 'SADABS (Bruker, 2006)'
_exptl_crystal_colour colorless
_exptl_crystal_density_diffrn 1.313
_exptl_crystal_density_method 'not measured'
_exptl_crystal_description needle
_exptl_crystal_F_000 1176
_exptl_crystal_recrystallization_method 'Re-crystallisation from solvent: Ethyl Acetate - Petroleum Ether'
_exptl_crystal_size_max 0.49
_exptl_crystal_size_mid 0.15
_exptl_crystal_size_min 0.12
_refine_diff_density_max 0.320
_refine_diff_density_min -0.257
_refine_diff_density_rms 0.057
_refine_ls_extinction_coef 0.0027(3)
_refine_ls_extinction_expression Fc^*^=kFc[1+0.001xFc^2^\l^3^/sin(2\q)]^-1/4^
_refine_ls_extinction_method SHELXL
_refine_ls_goodness_of_fit_ref 2.770
_refine_ls_hydrogen_treatment constr
_refine_ls_matrix_type full
_refine_ls_number_parameters 371
_refine_ls_number_reflns 4927
_refine_ls_number_restraints 0
_refine_ls_restrained_S_all 2.770
_refine_ls_R_factor_all 0.0912
_refine_ls_R_factor_gt 0.0862
_refine_ls_shift/su_max 0.000
_refine_ls_shift/su_mean 0.000
_refine_ls_structure_factor_coef Fsqd
_refine_ls_weighting_details 'calc w=1/[\s^2^(Fo^2^)+(0.0000P)^2^+0.1500P] where P=(Fo^2^+2Fc^2^)/3'
_refine_ls_weighting_scheme calc
_refine_ls_wR_factor_gt 0.0952
_refine_ls_wR_factor_ref 0.0957
_reflns_number_gt 4692
_reflns_number_total 4927
_reflns_threshold_expression >2sigma(I)
_cod_data_source_file c4ob02469a2.cif
_cod_data_source_block 18
_cod_depositor_comments 'Adding full bibliography for 7154250--7154253.cif.'
_cod_original_sg_symbol_H-M P21/c
_cod_database_code 7154253

loop_
_symmetry_equiv_pos_as_xyz
'x, y, z'
'-x, y+1/2, -z+1/2'
'-x, -y, -z'
'x, -y-1/2, z-1/2'

loop_
_atom_site_label
_atom_site_type_symbol
_atom_site_fract_x
_atom_site_fract_y
_atom_site_fract_z
_atom_site_U_iso_or_equiv
_atom_site_adp_type
_atom_site_occupancy
_atom_site_symmetry_multiplicity
_atom_site_calc_flag
_atom_site_refinement_flags
O1 O 0.62828(15) 0.94138(16) 0.56513(7) 0.0294(4) Uani 1 1 d .
O2 O 0.78304(16) 0.81017(15) 0.52811(7) 0.0285(4) Uani 1 1 d .
O3 O 0.99595(15) 0.71198(14) 0.61012(7) 0.0238(4) Uani 1 1 d .
O4 O 1.35924(16) 1.00172(15) 0.87673(7) 0.0317(5) Uani 1 1 d .
O5 O 1.32280(17) 0.89198(16) 0.96879(7) 0.0355(5) Uani 1 1 d .
O6 O 1.15483(16) 0.69835(15) 0.94791(7) 0.0294(4) Uani 1 1 d .
O7 O 0.65863(16) 0.45601(15) 0.85560(8) 0.0314(5) Uani 1 1 d .
O8 O 0.54712(15) 0.67488(16) 0.83369(8) 0.0310(5) Uani 1 1 d .
O9 O 0.65456(16) 0.86946(15) 0.80085(8) 0.0294(5) Uani 1 1 d .
O10 O 1.00776(14) 0.59772(14) 0.75576(7) 0.0201(4) Uani 1 1 d .
C1 C 0.7287(2) 0.8896(2) 0.60943(10) 0.0208(6) Uani 1 1 d .
C2 C 0.8091(2) 0.8246(2) 0.58935(10) 0.0206(6) Uani 1 1 d .
C3 C 0.9142(2) 0.7713(2) 0.63151(10) 0.0188(6) Uani 1 1 d .
C4 C 0.9429(2) 0.7782(2) 0.69408(10) 0.0175(5) Uani 1 1 d .
C5 C 1.0532(2) 0.7053(2) 0.73598(10) 0.0187(6) Uani 1 1 d .
H5 H 1.1053 0.6797 0.7128 0.022 Uiso 1 1 calc R
C6 C 1.2784(2) 0.9054(2) 0.86170(11) 0.0239(6) Uani 1 1 d .
C7 C 1.2613(2) 0.8481(2) 0.91085(11) 0.0254(6) Uani 1 1 d .
C8 C 1.1783(2) 0.7517(2) 0.90062(11) 0.0214(6) Uani 1 1 d .
C9 C 1.1177(2) 0.7095(2) 0.84198(10) 0.0183(6) Uani 1 1 d .
C10 C 1.0205(2) 0.6111(2) 0.81807(10) 0.0187(6) Uani 1 1 d .
H10 H 1.0544 0.5336 0.8402 0.022 Uiso 1 1 calc R
C11 C 0.7218(2) 0.5491(2) 0.84160(10) 0.0219(6) Uani 1 1 d .
C12 C 0.6605(2) 0.6607(2) 0.82848(11) 0.0232(6) Uani 1 1 d .
C13 C 0.7166(2) 0.7587(2) 0.81197(10) 0.0205(6) Uani 1 1 d .
C14 C 0.8324(2) 0.7487(2) 0.80584(10) 0.0187(6) Uani 1 1 d .
C15 C 0.8786(2) 0.8572(2) 0.78032(10) 0.0184(6) Uani 1 1 d .
H15A H 0.9683 0.8692 0.8045 0.022 Uiso 1 1 calc R
H15B H 0.8342 0.9312 0.7850 0.022 Uiso 1 1 calc R
C16 C 0.8603(2) 0.8436(2) 0.71357(10) 0.0169(5) Uani 1 1 d .
C17 C 0.7551(2) 0.8979(2) 0.67132(10) 0.0193(6) Uani 1 1 d .
H17 H 0.7001 0.9417 0.6851 0.023 Uiso 1 1 calc R
C18 C 1.1362(2) 0.7650(2) 0.79424(10) 0.0177(6) Uani 1 1 d .
C19 C 1.2148(2) 0.8649(2) 0.80271(11) 0.0212(6) Uani 1 1 d .
H19 H 1.2247 0.9042 0.7692 0.025 Uiso 1 1 calc R
C20 C 0.8946(2) 0.6366(2) 0.82187(10) 0.0173(6) Uani 1 1 d .
C21 C 0.8394(2) 0.5393(2) 0.83999(10) 0.0195(6) Uani 1 1 d .
H21 H 0.8835 0.4647 0.8515 0.023 Uiso 1 1 calc R
C22 C 0.5543(2) 1.0233(3) 0.58460(12) 0.0348(7) Uani 1 1 d .
H22A H 0.5177 0.9790 0.6096 0.052 Uiso 1 1 calc R
H22B H 0.4878 1.0574 0.5490 0.052 Uiso 1 1 calc R
H22C H 0.6070 1.0894 0.6084 0.052 Uiso 1 1 calc R
C23 C 0.8179(3) 0.9125(2) 0.50116(12) 0.0392(8) Uani 1 1 d .
H23A H 0.7696 0.9839 0.5041 0.059 Uiso 1 1 calc R
H23B H 0.8011 0.8951 0.4584 0.059 Uiso 1 1 calc R
H23C H 0.9068 0.9290 0.5225 0.059 Uiso 1 1 calc R
C24 C 0.9527(3) 0.5936(2) 0.58568(12) 0.0359(7) Uani 1 1 d .
H24A H 0.9436 0.5421 0.6174 0.054 Uiso 1 1 calc R
H24B H 1.0129 0.5565 0.5709 0.054 Uiso 1 1 calc R
H24C H 0.8720 0.6014 0.5520 0.054 Uiso 1 1 calc R
C25 C 1.3551(3) 1.0799(2) 0.82833(12) 0.0375(7) Uani 1 1 d .
H25A H 1.3842 1.0356 0.8004 0.056 Uiso 1 1 calc R
H25B H 1.4088 1.1506 0.8447 0.056 Uiso 1 1 calc R
H25C H 1.2694 1.1074 0.8065 0.056 Uiso 1 1 calc R
C26 C 1.4438(3) 0.8398(3) 0.99800(14) 0.0625(11) Uani 1 1 d .
H26A H 1.4357 0.7535 1.0062 0.094 Uiso 1 1 calc R
H26B H 1.4879 0.8825 1.0363 0.094 Uiso 1 1 calc R
H26C H 1.4909 0.8478 0.9715 0.094 Uiso 1 1 calc R
C27 C 1.0804(3) 0.7735(3) 0.97011(13) 0.0414(8) Uani 1 1 d .
H27A H 1.1269 0.8472 0.9885 0.062 Uiso 1 1 calc R
H27B H 1.0596 0.7285 1.0007 0.062 Uiso 1 1 calc R
H27C H 1.0036 0.7961 0.9364 0.062 Uiso 1 1 calc R
C28 C 0.7232(3) 0.3442(2) 0.87459(14) 0.0431(8) Uani 1 1 d .
H28A H 0.7448 0.3107 0.8416 0.065 Uiso 1 1 calc R
H28B H 0.6700 0.2864 0.8850 0.065 Uiso 1 1 calc R
H28C H 0.7994 0.3585 0.9102 0.065 Uiso 1 1 calc R
C29 C 0.4444(3) 0.6566(3) 0.77763(13) 0.0477(8) Uani 1 1 d .
H29A H 0.4513 0.7125 0.7470 0.072 Uiso 1 1 calc R
H29B H 0.3664 0.6723 0.7835 0.072 Uiso 1 1 calc R
H29C H 0.4450 0.5724 0.7641 0.072 Uiso 1 1 calc R
C30 C 0.6635(3) 0.9299(3) 0.85584(14) 0.0523(9) Uani 1 1 d .
H30A H 0.6196 0.8822 0.8764 0.078 Uiso 1 1 calc R
H30B H 0.6259 1.0110 0.8462 0.078 Uiso 1 1 calc R
H30C H 0.7513 0.9379 0.8825 0.078 Uiso 1 1 calc R

loop_
_atom_site_aniso_label
_atom_site_aniso_U_11
_atom_site_aniso_U_22
_atom_site_aniso_U_33
_atom_site_aniso_U_23
_atom_site_aniso_U_13
_atom_site_aniso_U_12
O1 0.0222(10) 0.0403(11) 0.0207(10) 0.0013(8) 0.0025(8) 0.0107(9)
O2 0.0383(11) 0.0275(11) 0.0158(10) -0.0016(8) 0.0056(8) -0.0011(9)
O3 0.0278(10) 0.0215(10) 0.0245(10) -0.0054(8) 0.0127(8) -0.0016(8)
O4 0.0320(11) 0.0274(11) 0.0258(10) 0.0038(8) -0.0005(8) -0.0124(9)
O5 0.0416(12) 0.0346(11) 0.0182(10) -0.0011(9) -0.0026(9) -0.0052(9)
O6 0.0390(11) 0.0268(10) 0.0213(10) 0.0046(8) 0.0102(9) 0.0035(9)
O7 0.0319(11) 0.0264(11) 0.0401(11) 0.0090(9) 0.0185(9) -0.0019(9)
O8 0.0238(10) 0.0375(12) 0.0367(11) 0.0032(9) 0.0171(9) 0.0042(9)
O9 0.0334(11) 0.0249(11) 0.0345(11) 0.0056(8) 0.0181(9) 0.0125(9)
O10 0.0239(10) 0.0162(9) 0.0193(9) -0.0008(7) 0.0070(7) 0.0010(7)
C1 0.0177(13) 0.0218(14) 0.0190(14) 0.0042(11) 0.0024(11) -0.0033(11)
C2 0.0259(15) 0.0180(14) 0.0157(13) -0.0032(11) 0.0052(11) -0.0043(12)
C3 0.0209(14) 0.0178(14) 0.0192(14) -0.0031(11) 0.0093(11) -0.0006(11)
C4 0.0161(13) 0.0142(13) 0.0205(14) -0.0018(11) 0.0050(11) -0.0051(11)
C5 0.0177(13) 0.0188(14) 0.0203(14) 0.0000(11) 0.0079(11) -0.0002(11)
C6 0.0181(14) 0.0224(15) 0.0256(15) 0.0010(12) 0.0018(12) -0.0002(12)
C7 0.0273(15) 0.0251(15) 0.0159(14) -0.0010(11) -0.0011(11) 0.0019(13)
C8 0.0228(14) 0.0195(14) 0.0187(14) 0.0046(11) 0.0041(11) 0.0043(12)
C9 0.0144(13) 0.0167(14) 0.0212(14) 0.0011(11) 0.0039(11) 0.0063(11)
C10 0.0185(13) 0.0176(14) 0.0175(13) 0.0008(11) 0.0039(10) 0.0039(11)
C11 0.0253(15) 0.0223(15) 0.0186(13) 0.0007(11) 0.0090(11) -0.0027(12)
C12 0.0214(14) 0.0316(16) 0.0183(13) 0.0016(12) 0.0093(11) 0.0035(12)
C13 0.0238(14) 0.0206(15) 0.0168(13) 0.0006(11) 0.0073(11) 0.0058(12)
C14 0.0201(14) 0.0214(14) 0.0119(13) -0.0025(10) 0.0029(11) -0.0024(11)
C15 0.0165(13) 0.0169(14) 0.0201(13) -0.0006(11) 0.0051(10) 0.0036(11)
C16 0.0187(13) 0.0142(13) 0.0168(13) -0.0010(10) 0.0057(11) -0.0039(11)
C17 0.0174(13) 0.0197(14) 0.0216(14) -0.0003(11) 0.0084(11) 0.0015(11)
C18 0.0143(13) 0.0189(14) 0.0184(13) -0.0005(11) 0.0044(11) 0.0024(11)
C19 0.0158(13) 0.0250(15) 0.0215(14) 0.0034(11) 0.0054(11) 0.0027(12)
C20 0.0177(13) 0.0175(14) 0.0134(13) -0.0022(10) 0.0021(10) -0.0009(11)
C21 0.0234(14) 0.0164(14) 0.0164(13) 0.0012(11) 0.0049(11) 0.0024(11)
C22 0.0219(16) 0.0488(19) 0.0289(16) 0.0085(14) 0.0041(12) 0.0128(14)
C23 0.058(2) 0.0396(18) 0.0243(16) 0.0052(13) 0.0208(15) 0.0043(16)
C24 0.0462(19) 0.0246(16) 0.0365(17) -0.0089(13) 0.0151(14) 0.0014(14)
C25 0.0395(18) 0.0304(17) 0.0341(17) 0.0075(13) 0.0039(14) -0.0125(14)
C26 0.052(2) 0.067(2) 0.0362(19) -0.0007(17) -0.0198(16) -0.0010(19)
C27 0.051(2) 0.0464(19) 0.0315(17) 0.0038(14) 0.0217(15) 0.0004(16)
C28 0.0423(19) 0.0252(17) 0.062(2) 0.0155(15) 0.0195(16) -0.0008(15)
C29 0.0223(16) 0.070(2) 0.047(2) 0.0046(17) 0.0096(14) 0.0041(16)
C30 0.071(2) 0.041(2) 0.053(2) -0.0065(16) 0.0329(18) 0.0200(18)

loop_
_atom_type_symbol
_atom_type_description
_atom_type_scat_dispersion_real
_atom_type_scat_dispersion_imag
_atom_type_scat_source
C C 0.0033 0.0016 'International Tables Vol C Tables 4.2.6.8 and 6.1.1.4'
H H 0.0000 0.0000 'International Tables Vol C Tables 4.2.6.8 and 6.1.1.4'
O O 0.0106 0.0060 'International Tables Vol C Tables 4.2.6.8 and 6.1.1.4'

loop_
_geom_angle_atom_site_label_1
_geom_angle_atom_site_label_2
_geom_angle_atom_site_label_3
_geom_angle
C1 O1 C22 116.84(19)
C2 O2 C23 113.38(19)
C3 O3 C24 112.89(19)
C6 O4 C25 116.34(19)
C7 O5 C26 113.0(2)
C8 O6 C27 112.74(19)
C11 O7 C28 117.1(2)
C12 O8 C29 112.95(19)
C13 O9 C30 112.14(19)
C10 O10 C5 110.06(16)
O1 C1 C17 125.1(2)
O1 C1 C2 115.8(2)
C17 C1 C2 119.2(2)
O2 C2 C3 120.0(2)
O2 C2 C1 120.7(2)
C3 C2 C1 119.3(2)
C2 C3 O3 117.9(2)
C2 C3 C4 122.7(2)
O3 C3 C4 119.4(2)
C3 C4 C16 117.3(2)
C3 C4 C5 118.3(2)
C16 C4 C5 124.1(2)
O10 C5 C18 103.99(18)
O10 C5 C4 108.96(18)
C18 C5 C4 117.56(19)
O10 C5 H5 108.7
C18 C5 H5 108.7
C4 C5 H5 108.7
O4 C6 C19 124.2(2)
O4 C6 C7 115.2(2)
C19 C6 C7 120.6(2)
O5 C7 C8 120.3(2)
O5 C7 C6 119.6(2)
C8 C7 C6 120.0(2)
O6 C8 C9 119.8(2)
O6 C8 C7 121.0(2)
C9 C8 C7 119.1(2)
C18 C9 C8 120.4(2)
C18 C9 C10 109.4(2)
C8 C9 C10 130.0(2)
O10 C10 C9 103.54(18)
O10 C10 C20 110.49(18)
C9 C10 C20 116.25(19)
O10 C10 H10 108.8
C9 C10 H10 108.8
C20 C10 H10 108.8
O7 C11 C21 124.9(2)
O7 C11 C12 115.9(2)
C21 C11 C12 119.2(2)
O8 C12 C13 120.2(2)
O8 C12 C11 120.3(2)
C13 C12 C11 119.4(2)
O9 C13 C12 118.0(2)
O9 C13 C14 119.6(2)
C12 C13 C14 122.4(2)
C20 C14 C13 116.9(2)
C20 C14 C15 124.9(2)
C13 C14 C15 118.2(2)
C14 C15 C16 113.90(19)
C14 C15 H15A 108.8
C16 C15 H15A 108.8
C14 C15 H15B 108.8
C16 C15 H15B 108.8
H15A C15 H15B 107.7
C17 C16 C4 120.1(2)
C17 C16 C15 116.8(2)
C4 C16 C15 123.1(2)
C1 C17 C16 121.4(2)
C1 C17 H17 119.3
C16 C17 H17 119.3
C9 C18 C19 121.8(2)
C9 C18 C5 108.8(2)
C19 C18 C5 129.3(2)
C6 C19 C18 117.9(2)
C6 C19 H19 121.0
C18 C19 H19 121.0
C21 C20 C14 120.5(2)
C21 C20 C10 116.0(2)
C14 C20 C10 123.4(2)
C11 C21 C20 121.4(2)
C11 C21 H21 119.3
C20 C21 H21 119.3
O1 C22 H22A 109.5
O1 C22 H22B 109.5
H22A C22 H22B 109.5
O1 C22 H22C 109.5
H22A C22 H22C 109.5
H22B C22 H22C 109.5
O2 C23 H23A 109.5
O2 C23 H23B 109.5
H23A C23 H23B 109.5
O2 C23 H23C 109.5
H23A C23 H23C 109.5
H23B C23 H23C 109.5
O3 C24 H24A 109.5
O3 C24 H24B 109.5
H24A C24 H24B 109.5
O3 C24 H24C 109.5
H24A C24 H24C 109.5
H24B C24 H24C 109.5
O4 C25 H25A 109.5
O4 C25 H25B 109.5
H25A C25 H25B 109.5
O4 C25 H25C 109.5
H25A C25 H25C 109.5
H25B C25 H25C 109.5
O5 C26 H26A 109.5
O5 C26 H26B 109.5
H26A C26 H26B 109.5
O5 C26 H26C 109.5
H26A C26 H26C 109.5
H26B C26 H26C 109.5
O6 C27 H27A 109.5
O6 C27 H27B 109.5
H27A C27 H27B 109.5
O6 C27 H27C 109.5
H27A C27 H27C 109.5
H27B C27 H27C 109.5
O7 C28 H28A 109.5
O7 C28 H28B 109.5
H28A C28 H28B 109.5
O7 C28 H28C 109.5
H28A C28 H28C 109.5
H28B C28 H28C 109.5
O8 C29 H29A 109.5
O8 C29 H29B 109.5
H29A C29 H29B 109.5
O8 C29 H29C 109.5
H29A C29 H29C 109.5
H29B C29 H29C 109.5
O9 C30 H30A 109.5
O9 C30 H30B 109.5
H30A C30 H30B 109.5
O9 C30 H30C 109.5
H30A C30 H30C 109.5
H30B C30 H30C 109.5

loop_
_geom_bond_atom_site_label_1
_geom_bond_atom_site_label_2
_geom_bond_distance
O1 C1 1.366(3)
O1 C22 1.434(3)
O2 C2 1.381(3)
O2 C23 1.425(3)
O3 C3 1.394(3)
O3 C24 1.435(3)
O4 C6 1.369(3)
O4 C25 1.422(3)
O5 C7 1.379(3)
O5 C26 1.431(3)
O6 C8 1.383(3)
O6 C27 1.431(3)
O7 C11 1.370(3)
O7 C28 1.420(3)
O8 C12 1.375(3)
O8 C29 1.430(3)
O9 C13 1.387(3)
O9 C30 1.435(3)
O10 C10 1.441(3)
O10 C5 1.443(3)
C1 C17 1.389(3)
C1 C2 1.394(3)
C2 C3 1.383(3)
C3 C4 1.400(3)
C4 C16 1.407(3)
C4 C5 1.520(3)
C5 C18 1.508(3)
C5 H5 1.0000
C6 C19 1.390(3)
C6 C7 1.405(3)
C7 C8 1.390(3)
C8 C9 1.385(3)
C9 C18 1.375(3)
C9 C10 1.510(3)
C10 C20 1.522(3)
C10 H10 1.0000
C11 C21 1.382(3)
C11 C12 1.392(3)
C12 C13 1.388(3)
C13 C14 1.408(3)
C14 C20 1.405(3)
C14 C15 1.523(3)
C15 C16 1.528(3)
C15 H15A 0.9900
C15 H15B 0.9900
C16 C17 1.390(3)
C17 H17 0.9500
C18 C19 1.391(3)
C19 H19 0.9500
C20 C21 1.394(3)
C21 H21 0.9500
C22 H22A 0.9800
C22 H22B 0.9800
C22 H22C 0.9800
C23 H23A 0.9800
C23 H23B 0.9800
C23 H23C 0.9800
C24 H24A 0.9800
C24 H24B 0.9800
C24 H24C 0.9800
C25 H25A 0.9800
C25 H25B 0.9800
C25 H25C 0.9800
C26 H26A 0.9800
C26 H26B 0.9800
C26 H26C 0.9800
C27 H27A 0.9800
C27 H27B 0.9800
C27 H27C 0.9800
C28 H28A 0.9800
C28 H28B 0.9800
C28 H28C 0.9800
C29 H29A 0.9800
C29 H29B 0.9800
C29 H29C 0.9800
C30 H30A 0.9800
C30 H30B 0.9800
C30 H30C 0.9800

loop_
_geom_torsion_atom_site_label_1
_geom_torsion_atom_site_label_2
_geom_torsion_atom_site_label_3
_geom_torsion_atom_site_label_4
_geom_torsion
C22 O1 C1 C17 8.6(3)
C22 O1 C1 C2 -171.1(2)
C23 O2 C2 C3 -100.1(3)
C23 O2 C2 C1 81.7(3)
O1 C1 C2 O2 -3.0(3)
C17 C1 C2 O2 177.3(2)
O1 C1 C2 C3 178.9(2)
C17 C1 C2 C3 -0.9(3)
O2 C2 C3 O3 4.9(3)
C1 C2 C3 O3 -176.9(2)
O2 C2 C3 C4 -177.2(2)
C1 C2 C3 C4 0.9(4)
C24 O3 C3 C2 -77.9(3)
C24 O3 C3 C4 104.1(2)
C2 C3 C4 C16 -0.6(3)
O3 C3 C4 C16 177.30(19)
C2 C3 C4 C5 173.7(2)
O3 C3 C4 C5 -8.5(3)
C10 O10 C5 C18 20.1(2)
C10 O10 C5 C4 -106.0(2)
C3 C4 C5 O10 -102.4(2)
C16 C4 C5 O10 71.4(3)
C3 C4 C5 C18 139.8(2)
C16 C4 C5 C18 -46.4(3)
C25 O4 C6 C19 14.7(3)
C25 O4 C6 C7 -164.6(2)
C26 O5 C7 C8 95.2(3)
C26 O5 C7 C6 -87.9(3)
O4 C6 C7 O5 1.1(3)
C19 C6 C7 O5 -178.2(2)
O4 C6 C7 C8 178.0(2)
C19 C6 C7 C8 -1.3(4)
C27 O6 C8 C9 -106.2(3)
C27 O6 C8 C7 73.2(3)
O5 C7 C8 O6 0.5(4)
C6 C7 C8 O6 -176.4(2)
O5 C7 C8 C9 179.9(2)
C6 C7 C8 C9 3.0(4)
O6 C8 C9 C18 177.3(2)
C7 C8 C9 C18 -2.1(3)
O6 C8 C9 C10 2.2(4)
C7 C8 C9 C10 -177.2(2)
C5 O10 C10 C9 -20.4(2)
C5 O10 C10 C20 104.8(2)
C18 C9 C10 O10 12.6(2)
C8 C9 C10 O10 -171.9(2)
C18 C9 C10 C20 -108.7(2)
C8 C9 C10 C20 66.8(3)
C28 O7 C11 C21 5.4(4)
C28 O7 C11 C12 -174.4(2)
C29 O8 C12 C13 87.4(3)
C29 O8 C12 C11 -94.7(3)
O7 C11 C12 O8 4.1(3)
C21 C11 C12 O8 -175.7(2)
O7 C11 C12 C13 -178.0(2)
C21 C11 C12 C13 2.2(4)
C30 O9 C13 C12 76.2(3)
C30 O9 C13 C14 -104.3(3)
O8 C12 C13 O9 -0.3(3)
C11 C12 C13 O9 -178.2(2)
O8 C12 C13 C14 -179.8(2)
C11 C12 C13 C14 2.3(4)
O9 C13 C14 C20 175.6(2)
C12 C13 C14 C20 -4.9(3)
O9 C13 C14 C15 -6.6(3)
C12 C13 C14 C15 172.8(2)
C20 C14 C15 C16 76.2(3)
C13 C14 C15 C16 -101.4(2)
C3 C4 C16 C17 0.1(3)
C5 C4 C16 C17 -173.8(2)
C3 C4 C16 C15 179.1(2)
C5 C4 C16 C15 5.2(3)
C14 C15 C16 C17 96.8(2)
C14 C15 C16 C4 -82.2(3)
O1 C1 C17 C16 -179.3(2)
C2 C1 C17 C16 0.4(4)
C4 C16 C17 C1 0.0(4)
C15 C16 C17 C1 -179.1(2)
C8 C9 C18 C19 -0.5(3)
C10 C9 C18 C19 175.5(2)
C8 C9 C18 C5 -176.6(2)
C10 C9 C18 C5 -0.6(3)
O10 C5 C18 C9 -11.6(2)
C4 C5 C18 C9 108.9(2)
O10 C5 C18 C19 172.6(2)
C4 C5 C18 C19 -66.9(3)
O4 C6 C19 C18 179.5(2)
C7 C6 C19 C18 -1.3(3)
C9 C18 C19 C6 2.2(3)
C5 C18 C19 C6 177.5(2)
C13 C14 C20 C21 3.1(3)
C15 C14 C20 C21 -174.5(2)
C13 C14 C20 C10 -179.8(2)
C15 C14 C20 C10 2.6(3)
O10 C10 C20 C21 104.1(2)
C9 C10 C20 C21 -138.4(2)
O10 C10 C20 C14 -73.1(3)
C9 C10 C20 C14 44.4(3)
O7 C11 C21 C20 176.2(2)
C12 C11 C21 C20 -4.0(3)
C14 C20 C21 C11 1.3(3)
C10 C20 C21 C11 -176.0(2)
